data_7111728
loop_
_publ_author_name
'Hudnall, Todd W.'
'Moerdyk, Jonathan P.'
'Bielawski, Christopher W.'

_publ_section_title
;
 Ammonia N--H activation by a N,N&#x2032;-diamidocarbene
;
_journal_issue 24
_journal_name_full 'Chemical Communications'
_journal_page_first 4288
_journal_page_last 4290
_journal_paper_doi 10.1039/c0cc00638f
_journal_volume 46
_journal_year 2010
_chemical_formula_moiety Bis-N,N-(Mes)2-4,6-dioxo-5,5-(Me)2-2)2-O-C7H8
_chemical_formula_sum 'C55 H66 N4 O5'
_chemical_formula_weight 863.12
_chemical_name_common 6-KetoMes-ether-dimer
_chemical_name_systematic
;
?
;
_space_group_IT_number 13
_symmetry_cell_setting monoclinic
_symmetry_space_group_name_Hall '-P 2yc'
_symmetry_space_group_name_H-M 'P 1 2/c 1'
_atom_sites_solution_hydrogens geom
_atom_sites_solution_primary direct
_atom_sites_solution_secondary difmap
_audit_creation_method SHELXL-97
_cell_angle_alpha 90.00
_cell_angle_beta 99.35(3)
_cell_angle_gamma 90.00
_cell_formula_units_Z 4
_cell_length_a 13.884(3)
_cell_length_b 15.417(3)
_cell_length_c 24.502(5)
_cell_measurement_temperature 150(2)
_cell_volume 5175.0(19)
_computing_cell_refinement 'Collect software, Nonius B.V. 1998'
_computing_data_collection 'Collect software, Nonius B.V. 1998'
_computing_data_reduction 'DENZO and Scalepack (Otwinoski and Minor, 1997)'
_computing_structure_refinement 'SHELXL-97 (Sheldrick, 1997)'
_computing_structure_solution 'SHELXS-97 (Sheldrick, 1990)'
_diffrn_ambient_temperature 150(2)
_diffrn_measured_fraction_theta_full 0.998
_diffrn_measured_fraction_theta_max 0.998
_diffrn_measurement_device_type 'ccd area detector'
_diffrn_measurement_method 'phi and omega scans'
_diffrn_radiation_monochromator graphite
_diffrn_radiation_source 'fine-focus sealed tube'
_diffrn_radiation_type MoK\a
_diffrn_radiation_wavelength 0.71073
_diffrn_reflns_av_R_equivalents 0.1121
_diffrn_reflns_av_sigmaI/netI 0.1975
_diffrn_reflns_limit_h_max 16
_diffrn_reflns_limit_h_min -16
_diffrn_reflns_limit_k_max 18
_diffrn_reflns_limit_k_min -18
_diffrn_reflns_limit_l_max 29
_diffrn_reflns_limit_l_min 0
_diffrn_reflns_number 17760
_diffrn_reflns_theta_full 25.00
_diffrn_reflns_theta_max 25.00
_diffrn_reflns_theta_min 3.02
_exptl_absorpt_coefficient_mu 0.071
_exptl_absorpt_correction_type none
_exptl_absorpt_process_details none
_exptl_crystal_colour colorless
_exptl_crystal_density_diffrn 1.108
_exptl_crystal_density_method 'not measured'
_exptl_crystal_description needle
_exptl_crystal_F_000 1856
_exptl_crystal_size_max 0.385
_exptl_crystal_size_mid 0.11
_exptl_crystal_size_min 0.11
_refine_diff_density_max 0.286
_refine_diff_density_min -0.261
_refine_diff_density_rms 0.060
_refine_ls_extinction_method none
_refine_ls_goodness_of_fit_ref 1.004
_refine_ls_hydrogen_treatment constr
_refine_ls_matrix_type full
_refine_ls_number_parameters 578
_refine_ls_number_reflns 9109
_refine_ls_number_restraints 0
_refine_ls_restrained_S_all 1.004
_refine_ls_R_factor_all 0.2052
_refine_ls_R_factor_gt 0.0823
_refine_ls_shift/su_max 0.015
_refine_ls_shift/su_mean 0.001
_refine_ls_structure_factor_coef Fsqd
_refine_ls_weighting_details 'calc w=1/[\s^2^(Fo^2^)+(0.0100P)^2^+0.9000P] where P=(Fo^2^+2Fc^2^)/3'
_refine_ls_weighting_scheme calc
_refine_ls_wR_factor_gt 0.1618
_refine_ls_wR_factor_ref 0.1888
_reflns_number_gt 3220
_reflns_number_total 9109
_reflns_threshold_expression >2sigma(I)
_cod_data_source_file c0cc00638fsup1.cif
_cod_data_source_block 9
_cod_depositor_comments
;
The following automatic conversions were performed:

'_symmetry_cell_setting' value 'Monoclinic' changed to 'monoclinic'
according to /home/saulius/struct/CIF-dictionaries/cif_core.dic
dictionary named 'cif_core.dic' version 2.4.2 from 2011-04-26.

Automatic conversion script
Id: cif_fix_values 1891 2012-01-12 08:04:46Z andrius 
;
_cod_original_cell_volume 5175.0(18)
_cod_original_sg_symbol_H-M P2/c
_cod_database_code 7111728

loop_
_symmetry_equiv_pos_as_xyz
'x, y, z'
'-x, y, -z+1/2'
'-x, -y, -z'
'x, -y, z-1/2'

loop_
_atom_site_label
_atom_site_type_symbol
_atom_site_fract_x
_atom_site_fract_y
_atom_site_fract_z
_atom_site_U_iso_or_equiv
_atom_site_adp_type
_atom_site_occupancy
_atom_site_symmetry_multiplicity
_atom_site_calc_flag
_atom_site_refinement_flags
O1 O -0.7264(2) -0.2598(2) 0.32901(14) 0.0659(11) Uani 1 1 d .
O2 O -0.8099(2) -0.0591(2) 0.19123(14) 0.0535(10) Uani 1 1 d .
O5 O -0.5000 -0.1517(2) 0.2500 0.0357(11) Uani 1 2 d S
N1 N -0.6500(3) -0.0668(2) 0.23280(14) 0.0378(10) Uani 1 1 d .
N2 N -0.6136(3) -0.1633(2) 0.31019(15) 0.0410(10) Uani 1 1 d .
C19 C -0.7007(4) -0.2074(3) 0.2970(2) 0.0451(13) Uani 1 1 d .
C20 C -0.3664(3) 0.0156(3) 0.29360(19) 0.0371(12) Uani 1 1 d .
C25 C -0.2394(3) -0.1909(3) 0.2599(2) 0.0430(13) Uani 1 1 d .
C30 C -0.3761(3) 0.0938(3) 0.2643(2) 0.0407(12) Uani 1 1 d .
C36 C -0.5736(3) -0.1034(3) 0.27352(18) 0.0382(12) Uani 1 1 d .
H36A H -0.5412 -0.0559 0.2960 0.046 Uiso 1 1 d R
C40 C -0.2550(4) -0.1000(3) 0.2800(2) 0.0455(13) Uani 1 1 d .
C41 C -0.6344(3) 0.0170(3) 0.1490(2) 0.0438(13) Uani 1 1 d .
C44 C -0.3971(4) 0.1718(3) 0.3464(2) 0.0532(14) Uani 1 1 d .
C47 C -0.4440(3) -0.1840(3) 0.13596(19) 0.0462(13) Uani 1 1 d .
C50 C -0.7278(4) -0.2547(3) 0.19811(19) 0.0585(15) Uani 1 1 d .
H50A H -0.6607 -0.2444 0.1953 0.088 Uiso 1 1 d R
H50B H -0.7674 -0.2466 0.1626 0.088 Uiso 1 1 d R
H50C H -0.7353 -0.3130 0.2105 0.088 Uiso 1 1 d R
C55 C -0.3925(3) 0.1709(3) 0.2911(2) 0.0474(13) Uani 1 1 d .
H55A H -0.4003 0.2223 0.2711 0.057 Uiso 1 1 d R
C60 C -0.6168(3) 0.0955(4) 0.1241(2) 0.0529(14) Uani 1 1 d .
H60A H -0.6158 0.0965 0.0863 0.064 Uiso 1 1 d R
C66 C -0.4966(4) -0.2604(3) 0.1293(2) 0.0510(14) Uani 1 1 d .
C67 C -0.3665(3) 0.0969(3) 0.20332(19) 0.0495(13) Uani 1 1 d .
H67A H -0.3470 0.1541 0.1940 0.074 Uiso 1 1 d R
H67B H -0.4281 0.0829 0.1812 0.074 Uiso 1 1 d R
H67C H -0.3183 0.0557 0.1962 0.074 Uiso 1 1 d R
C76 C -0.4366(3) -0.1282(3) 0.0912(2) 0.0502(14) Uani 1 1 d .
C82 C -0.1316(3) -0.2031(3) 0.2563(2) 0.0636(16) Uani 1 1 d .
H82A H -0.1109 -0.1594 0.2329 0.095 Uiso 1 1 d R
H82B H -0.1229 -0.2594 0.2410 0.095 Uiso 1 1 d R
H82C H -0.0935 -0.1991 0.2925 0.095 Uiso 1 1 d R
C85 C -0.5104(4) -0.3279(3) 0.3268(2) 0.0609(15) Uani 1 1 d .
H85A H -0.5114 -0.3009 0.2914 0.091 Uiso 1 1 d R
H85B H -0.5690 -0.3612 0.3263 0.091 Uiso 1 1 d R
H85C H -0.4547 -0.3654 0.3345 0.091 Uiso 1 1 d R
C87 C -0.5056(4) -0.1467(4) 0.4602(2) 0.0662(16) Uani 1 1 d .
H87A H -0.5074 -0.1102 0.4903 0.079 Uiso 1 1 d R
C91 C -0.3400(3) -0.0623(3) 0.38781(19) 0.0590(15) Uani 1 1 d .
H91A H -0.3591 -0.0528 0.4233 0.088 Uiso 1 1 d R
H91B H -0.2709 -0.0720 0.3925 0.088 Uiso 1 1 d R
H91C H -0.3736 -0.1121 0.3707 0.088 Uiso 1 1 d R
C97 C -0.3707(4) -0.0491(3) 0.0953(2) 0.0672(16) Uani 1 1 d .
H97A H -0.3170 -0.0572 0.1248 0.101 Uiso 1 1 d R
H97B H -0.4071 0.0012 0.1025 0.101 Uiso 1 1 d R
H97C H -0.3462 -0.0414 0.0611 0.101 Uiso 1 1 d R
C99 C -0.5827(5) 0.2562(4) 0.1253(2) 0.086(2) Uani 1 1 d .
C100 C -0.5527(4) -0.2747(4) 0.0780(3) 0.0726(17) Uani 1 1 d .
H10M H -0.5913 -0.3244 0.0732 0.087 Uiso 1 1 d R
C107 C -0.5533(4) -0.2179(5) 0.0332(2) 0.0743(19) Uani 1 1 d .
C111 C -0.3800(5) -0.2342(4) 0.5223(2) 0.120(3) Uani 1 1 d .
H11J H -0.3969 -0.1974 0.5491 0.180 Uiso 1 1 d R
H11K H -0.3152 -0.2246 0.5192 0.180 Uiso 1 1 d R
H11L H -0.3867 -0.2911 0.5334 0.180 Uiso 1 1 d R
H10P H -0.4216 0.2485 0.4109 0.180 Uiso 1 1 d R
H10Q H -0.4748 0.2817 0.3571 0.180 Uiso 1 1 d R
H10R H -0.3678 0.2972 0.3727 0.180 Uiso 1 1 d R
O6 O -0.2079(2) -0.4784(2) 0.33954(14) 0.0682(11) Uani 1 1 d .
O7 O -0.3138(2) -0.6813(2) 0.20729(14) 0.0530(10) Uani 1 1 d .
O10 O 0.0000 -0.5915(2) 0.2500 0.0322(10) Uani 1 2 d S
N5 N 0.1010(3) -0.5770(2) 0.18374(14) 0.0386(10) Uani 1 1 d .
N6 N 0.1515(3) -0.6772(2) 0.25909(14) 0.0343(9) Uani 1 1 d .
C22 C 0.1384(3) -0.7600(3) 0.28560(19) 0.0364(12) Uani 1 1 d .
C24 C -0.0691(3) -0.6396(3) 0.27793(17) 0.0355(11) Uani 1 1 d .
H24A H -0.0338 -0.6866 0.2996 0.043 Uiso 1 1 d R
C26 C -0.0357(3) -0.5597(3) 0.36794(19) 0.0435(13) Uani 1 1 d .
C27 C 0.1256(3) -0.8363(3) 0.25449(18) 0.0348(11) Uani 1 1 d .
C33 C -0.2569(3) -0.5503(3) 0.25256(19) 0.0425(12) Uani 1 1 d .
C38 C -0.1492(3) -0.7617(3) 0.1566(2) 0.0431(13) Uani 1 1 d .
C45 C -0.1274(3) -0.8381(3) 0.30669(17) 0.0444(13) Uani 1 1 d .
H45A H -0.1766 -0.7987 0.3150 0.067 Uiso 1 1 d R
H45B H -0.0649 -0.8211 0.3265 0.067 Uiso 1 1 d R
H45C H -0.1424 -0.8958 0.3174 0.067 Uiso 1 1 d R
C46 C -0.2446(4) -0.6427(3) 0.23283(19) 0.0425(13) Uani 1 1 d .
C48 C 0.0391(4) -0.6158(3) 0.08771(19) 0.0475(14) Uani 1 1 d .
C53 C -0.1357(3) -0.8411(3) 0.1324(2) 0.0497(14) Uani 1 1 d .
H53A H -0.1416 -0.8436 0.0941 0.060 Uiso 1 1 d R
C54 C -0.1140(3) -0.9170(3) 0.1621(2) 0.0506(14) Uani 1 1 d .
C56 C -0.0230(4) -0.4852(3) 0.12651(19) 0.0461(13) Uani 1 1 d .
C58 C 0.1118(3) -0.9127(3) 0.2814(2) 0.0417(12) Uani 1 1 d .
H58A H 0.0994 -0.9633 0.2607 0.050 Uiso 1 1 d R
C65 C 0.1780(3) -0.6837(3) 0.37881(18) 0.0541(14) Uani 1 1 d .
H65A H 0.1664 -0.6941 0.4157 0.081 Uiso 1 1 d R
H65B H 0.1408 -0.6344 0.3638 0.081 Uiso 1 1 d R
H65C H 0.2461 -0.6725 0.3794 0.081 Uiso 1 1 d R
C69 C 0.1885(4) -0.5322(3) 0.1941(2) 0.0486(14) Uani 1 1 d .
C74 C 0.0898(4) -0.4742(3) 0.4223(2) 0.0573(15) Uani 1 1 d .
H74A H 0.1316 -0.4267 0.4259 0.069 Uiso 1 1 d R
C75 C 0.2281(4) -0.4876(3) 0.29213(19) 0.0626(15) Uani 1 1 d .
H75A H 0.1627 -0.4996 0.2978 0.094 Uiso 1 1 d R
H75B H 0.2321 -0.4288 0.2801 0.094 Uiso 1 1 d R
H75C H 0.2721 -0.4959 0.3261 0.094 Uiso 1 1 d R
C77 C -0.3609(3) -0.5347(3) 0.2612(2) 0.0655(16) Uani 1 1 d .
H77A H -0.3780 -0.5758 0.2875 0.098 Uiso 1 1 d R
H77B H -0.4036 -0.5418 0.2266 0.098 Uiso 1 1 d R
H77C H -0.3672 -0.4769 0.2747 0.098 Uiso 1 1 d R
C81 C 0.0116(4) -0.4141(3) 0.33031(19) 0.0571(15) Uani 1 1 d .
H81A H -0.0017 -0.4393 0.2942 0.086 Uiso 1 1 d R
H81B H 0.0705 -0.3810 0.3338 0.086 Uiso 1 1 d R
H81C H -0.0414 -0.3769 0.3356 0.086 Uiso 1 1 d R
C86 C 0.0309(4) -0.6003(4) 0.4606(2) 0.0651(17) Uani 1 1 d .
H86A H 0.0316 -0.6377 0.4905 0.078 Uiso 1 1 d R
C101 C -0.1130(4) -0.6877(3) 0.4115(2) 0.0735(18) Uani 1 1 d .
H10A H -0.1669 -0.6773 0.3826 0.110 Uiso 1 1 d R
H10B H -0.1359 -0.6896 0.4462 0.110 Uiso 1 1 d R
H10C H -0.0834 -0.7418 0.4052 0.110 Uiso 1 1 d R
C103 C -0.0957(4) -0.5320(4) 0.0347(2) 0.0619(16) Uani 1 1 d .
C104 C -0.0917(4) -1.0029(3) 0.1339(2) 0.0789(18) Uani 1 1 d .
H10D H -0.1255 -1.0036 0.0966 0.118 Uiso 1 1 d R
H10E H -0.1130 -1.0507 0.1537 0.118 Uiso 1 1 d R
H10F H -0.0230 -1.0076 0.1338 0.118 Uiso 1 1 d R
C112 C 0.1736(4) -0.5223(4) 0.5166(2) 0.098(2) Uani 1 1 d .
H11A H 0.1460 -0.5359 0.5489 0.147 Uiso 1 1 d R
H11B H 0.1971 -0.4639 0.5190 0.147 Uiso 1 1 d R
H11C H 0.2266 -0.5610 0.5141 0.147 Uiso 1 1 d R
C113 C -0.1570(8) -0.8857(5) 0.4787(3) 0.111(3) Uani 1 1 d .
H11P H -0.1899 -0.9182 0.4495 0.133 Uiso 1 1 d R
C115 C -0.0566(7) -0.8879(4) 0.4898(3) 0.089(2) Uani 1 1 d .
H11Q H -0.0220 -0.9209 0.4679 0.107 Uiso 1 1 d R
C120 C -0.0080(6) -0.8413(6) 0.5337(4) 0.097(2) Uani 1 1 d .
C121 C -0.0596(9) -0.7901(5) 0.5670(3) 0.112(3) Uani 1 1 d .
H12C H -0.0286 -0.7568 0.5964 0.134 Uiso 1 1 d R
C122 C -0.1630(10) -0.7901(5) 0.5563(3) 0.123(3) Uani 1 1 d .
H12D H -0.1997 -0.7595 0.5784 0.148 Uiso 1 1 d R
C124 C -0.2106(6) -0.8366(6) 0.5124(4) 0.117(3) Uani 1 1 d .
H12E H -0.2783 -0.8350 0.5036 0.140 Uiso 1 1 d R
C131 C 0.0990(6) -0.8359(6) 0.5502(4) 0.195(5) Uani 1 1 d .
H13D H 0.1241 -0.8909 0.5429 0.292 Uiso 1 1 d R
H13E H 0.1187 -0.8222 0.5880 0.292 Uiso 1 1 d R
H13F H 0.1240 -0.7936 0.5283 0.292 Uiso 1 1 d R

loop_
_atom_site_aniso_label
_atom_site_aniso_U_11
_atom_site_aniso_U_22
_atom_site_aniso_U_33
_atom_site_aniso_U_23
_atom_site_aniso_U_13
_atom_site_aniso_U_12
O1 0.057(2) 0.072(3) 0.065(3) 0.008(2) 0.000(2) -0.028(2)
O2 0.032(2) 0.048(2) 0.073(3) -0.0004(19) -0.0152(18) 0.0102(17)
O5 0.030(3) 0.030(2) 0.045(3) 0.000 -0.001(2) 0.000
N1 0.030(2) 0.035(2) 0.045(3) -0.001(2) -0.0045(19) -0.0043(19)
N2 0.043(3) 0.040(2) 0.037(2) 0.004(2) -0.004(2) 0.000(2)
C19 0.045(3) 0.038(3) 0.052(4) -0.003(3) 0.005(3) -0.011(3)
C20 0.026(3) 0.039(3) 0.042(3) 0.000(3) -0.006(2) -0.006(2)
C25 0.031(3) 0.039(3) 0.055(3) 0.007(3) -0.006(2) 0.010(2)
C30 0.024(3) 0.039(3) 0.055(3) 0.000(3) -0.006(2) -0.002(2)
C36 0.032(3) 0.038(3) 0.039(3) 0.005(3) -0.010(2) 0.005(2)
C40 0.043(3) 0.043(3) 0.051(3) 0.012(3) 0.007(3) 0.002(3)
C41 0.028(3) 0.047(3) 0.054(4) -0.002(3) 0.000(2) 0.011(2)
C44 0.052(4) 0.045(4) 0.061(4) -0.012(3) 0.004(3) -0.002(3)
C47 0.046(3) 0.055(4) 0.034(3) -0.005(3) -0.003(3) 0.008(3)
C50 0.070(4) 0.039(3) 0.061(4) -0.005(3) -0.005(3) 0.003(3)
C55 0.039(3) 0.035(3) 0.066(4) -0.005(3) 0.003(3) 0.000(2)
C60 0.041(3) 0.067(4) 0.049(3) 0.017(3) 0.002(3) 0.003(3)
C66 0.049(3) 0.047(4) 0.053(4) -0.016(3) -0.001(3) 0.001(3)
C67 0.038(3) 0.042(3) 0.065(4) -0.001(3) -0.001(3) -0.005(2)
C76 0.043(3) 0.056(4) 0.048(4) -0.004(3) -0.002(3) 0.008(3)
C82 0.038(3) 0.067(4) 0.082(4) -0.003(3) -0.002(3) 0.015(3)
C85 0.063(4) 0.050(4) 0.067(4) 0.008(3) 0.005(3) 0.007(3)
C87 0.071(4) 0.083(5) 0.040(4) 0.008(3) -0.003(3) -0.014(4)
C91 0.043(3) 0.066(4) 0.061(4) 0.009(3) -0.011(3) -0.007(3)
C97 0.076(4) 0.069(4) 0.058(4) 0.003(3) 0.015(3) 0.006(3)
C99 0.111(5) 0.060(4) 0.087(5) 0.025(4) 0.016(4) -0.013(4)
C100 0.064(4) 0.072(4) 0.078(5) -0.033(4) 0.001(4) 0.000(3)
C107 0.069(4) 0.100(6) 0.047(4) -0.028(4) -0.010(3) 0.021(4)
C111 0.112(6) 0.168(7) 0.064(5) 0.028(5) -0.035(4) -0.006(5)
O6 0.072(3) 0.074(3) 0.055(2) -0.015(2) 0.000(2) 0.038(2)
O7 0.035(2) 0.048(2) 0.072(2) 0.0020(19) -0.0063(18) -0.0075(18)
O10 0.036(3) 0.028(2) 0.032(2) 0.000 0.003(2) 0.000
N5 0.046(3) 0.034(2) 0.033(2) -0.002(2) 0.001(2) -0.006(2)
N6 0.030(2) 0.029(2) 0.041(2) 0.0040(19) -0.0038(19) -0.0003(19)
C22 0.024(3) 0.037(3) 0.046(3) 0.005(3) -0.003(2) 0.006(2)
C24 0.040(3) 0.030(3) 0.034(3) -0.002(2) 0.002(2) 0.001(2)
C26 0.047(3) 0.052(4) 0.029(3) -0.001(3) -0.001(2) 0.011(3)
C27 0.028(3) 0.037(3) 0.036(3) 0.005(3) -0.003(2) 0.001(2)
C33 0.040(3) 0.040(3) 0.043(3) -0.003(3) -0.005(3) 0.003(3)
C38 0.039(3) 0.036(3) 0.051(4) -0.009(3) -0.002(3) -0.008(2)
C45 0.037(3) 0.036(3) 0.056(3) 0.000(3) -0.004(2) -0.003(2)
C46 0.038(3) 0.041(3) 0.047(3) 0.012(3) 0.002(3) -0.002(3)
C48 0.061(4) 0.052(4) 0.029(3) -0.005(3) 0.004(3) -0.022(3)
C53 0.039(3) 0.060(4) 0.048(3) -0.011(3) 0.000(3) -0.004(3)
C54 0.035(3) 0.038(3) 0.077(4) -0.022(3) 0.005(3) -0.003(3)
C56 0.057(4) 0.041(3) 0.039(3) 0.008(3) 0.004(3) -0.011(3)
C58 0.039(3) 0.031(3) 0.053(4) 0.003(3) 0.002(3) 0.007(2)
C65 0.058(3) 0.057(4) 0.042(3) 0.002(3) -0.007(3) 0.010(3)
C69 0.051(4) 0.050(4) 0.045(3) -0.007(3) 0.009(3) -0.010(3)
C74 0.067(4) 0.063(4) 0.038(3) -0.010(3) -0.003(3) 0.001(3)
C75 0.073(4) 0.051(3) 0.058(4) -0.007(3) -0.005(3) -0.006(3)
C77 0.038(3) 0.073(4) 0.084(4) 0.009(3) 0.005(3) 0.017(3)
C81 0.073(4) 0.047(3) 0.050(3) -0.009(3) 0.008(3) 0.004(3)
C86 0.083(5) 0.077(5) 0.035(3) 0.010(3) 0.009(3) 0.040(4)
C101 0.106(5) 0.062(4) 0.056(4) 0.016(3) 0.021(3) -0.013(4)
C103 0.069(4) 0.072(4) 0.041(4) 0.011(3) 0.000(3) -0.012(4)
C104 0.078(4) 0.058(4) 0.100(5) -0.032(4) 0.012(4) -0.003(3)
C112 0.085(5) 0.157(7) 0.040(4) -0.027(4) -0.023(3) 0.039(4)
C113 0.125(8) 0.099(6) 0.106(7) 0.007(5) 0.012(6) -0.027(6)
C115 0.109(7) 0.086(5) 0.070(5) 0.014(4) 0.005(5) 0.004(5)
C120 0.110(7) 0.086(6) 0.085(6) 0.024(5) -0.014(5) -0.003(5)
C121 0.154(9) 0.076(6) 0.093(7) 0.012(5) -0.019(7) -0.009(7)
C122 0.208(12) 0.092(7) 0.071(6) 0.023(5) 0.027(7) -0.005(8)
C124 0.095(6) 0.141(8) 0.114(7) 0.042(6) 0.014(6) -0.018(6)
C131 0.085(6) 0.237(11) 0.233(11) 0.082(9) -0.061(7) 0.025(7)

loop_
_atom_type_symbol
_atom_type_description
_atom_type_scat_dispersion_real
_atom_type_scat_dispersion_imag
_atom_type_scat_source
C C 0.0033 0.0016 'International Tables Vol C Tables 4.2.6.8 and 6.1.1.4'
H H 0.0000 0.0000 'International Tables Vol C Tables 4.2.6.8 and 6.1.1.4'
N N 0.0061 0.0033 'International Tables Vol C Tables 4.2.6.8 and 6.1.1.4'
O O 0.0106 0.0060 'International Tables Vol C Tables 4.2.6.8 and 6.1.1.4'

loop_
_geom_angle_atom_site_label_1
_geom_angle_atom_site_label_2
_geom_angle_atom_site_label_3
_geom_angle
_geom_angle_site_symmetry_1
_geom_angle_site_symmetry_3
C36 O5 C36 118.5(4) 2_455 .
C40 N1 C36 124.8(4) 2_455 .
C40 N1 C20 115.2(4) 2_455 2_455
C36 N1 C20 119.6(4) . 2_455
C19 N2 C36 125.1(4) . .
C19 N2 C47 115.7(4) . 2_455
C36 N2 C47 119.0(4) . 2_455
O1 C19 N2 120.9(5) . .
O1 C19 C25 121.7(5) . 2_455
N2 C19 C25 117.3(4) . 2_455
C30 C20 C41 119.1(4) . 2_455
C30 C20 N1 122.1(4) . 2_455
C41 C20 N1 118.7(4) 2_455 2_455
C40 C25 C19 111.6(4) . 2_455
C40 C25 C82 109.1(4) . .
C19 C25 C82 108.7(4) 2_455 .
C40 C25 C50 107.4(4) . 2_455
C19 C25 C50 109.1(4) 2_455 2_455
C82 C25 C50 111.0(4) . 2_455
C55 C30 C20 120.1(4) . .
C55 C30 C67 118.9(4) . .
C20 C30 C67 121.0(4) . .
N1 C36 N2 111.1(3) . .
N1 C36 O5 114.2(3) . .
N2 C36 O5 106.4(3) . .
N1 C36 H36A 108.3 . .
N2 C36 H36A 108.2 . .
O5 C36 H36A 108.5 . .
O2 C40 N1 121.3(5) 2_455 2_455
O2 C40 C25 122.2(5) 2_455 .
N1 C40 C25 116.3(4) 2_455 .
C60 C41 C20 118.5(5) . 2_455
C60 C41 C91 118.5(5) . 2_455
C20 C41 C91 122.8(5) 2_455 2_455
C60 C44 C55 119.1(5) 2_455 .
C60 C44 C99 120.8(5) 2_455 2_455
C55 C44 C99 120.1(5) . 2_455
C66 C47 C76 122.2(5) . .
C66 C47 N2 119.5(5) . 2_455
C76 C47 N2 118.1(5) . 2_455
C25 C50 H50A 109.7 2_455 .
C25 C50 H50B 109.5 2_455 .
H50A C50 H50B 109.4 . .
C25 C50 H50C 109.2 2_455 .
H50A C50 H50C 109.5 . .
H50B C50 H50C 109.4 . .
C44 C55 C30 120.9(5) . .
C44 C55 H55A 119.6 . .
C30 C55 H55A 119.5 . .
C44 C60 C41 122.1(5) 2_455 .
C44 C60 H60A 119.1 2_455 .
C41 C60 H60A 118.8 . .
C100 C66 C47 116.8(5) . .
C100 C66 C85 120.4(5) . 2_455
C47 C66 C85 122.7(5) . 2_455
C30 C67 H67A 109.5 . .
C30 C67 H67B 109.6 . .
H67A C67 H67B 109.4 . .
C30 C67 H67C 109.4 . .
H67A C67 H67C 109.5 . .
H67B C67 H67C 109.4 . .
C47 C76 C87 118.0(5) . 2_455
C47 C76 C97 123.9(5) . .
C87 C76 C97 118.1(5) 2_455 .
C25 C82 H82A 109.9 . .
C25 C82 H82B 108.8 . .
H82A C82 H82B 109.5 . .
C25 C82 H82C 109.7 . .
H82A C82 H82C 109.5 . .
H82B C82 H82C 109.5 . .
C66 C85 H85A 109.8 2_455 .
C66 C85 H85B 109.8 2_455 .
H85A C85 H85B 109.5 . .
C66 C85 H85C 108.8 2_455 .
H85A C85 H85C 109.4 . .
H85B C85 H85C 109.5 . .
C107 C87 C76 120.9(6) 2_455 2_455
C107 C87 H87A 119.0 2_455 .
C76 C87 H87A 120.1 2_455 .
C41 C91 H91A 109.9 2_455 .
C41 C91 H91B 109.1 2_455 .
H91A C91 H91B 109.5 . .
C41 C91 H91C 109.4 2_455 .
H91A C91 H91C 109.5 . .
H91B C91 H91C 109.5 . .
C76 C97 H97A 109.3 . .
C76 C97 H97B 109.4 . .
H97A C97 H97B 109.6 . .
C76 C97 H97C 109.7 . .
H97A C97 H97C 109.4 . .
H97B C97 H97C 109.4 . .
C66 C100 C107 122.8(6) . .
C66 C100 H10M 118.2 . .
C107 C100 H10M 119.0 . .
C87 C107 C100 118.8(6) 2_455 .
C87 C107 C111 120.0(6) 2_455 2_455
C100 C107 C111 121.1(7) . 2_455
C107 C111 H11J 109.9 2_455 .
C107 C111 H11K 110.7 2_455 .
H11J C111 H11K 108.8 . .
C107 C111 H11L 109.8 2_455 .
H11J C111 H11L 108.8 . .
H11K C111 H11L 108.8 . .
C24 O10 C24 119.2(4) 2 .
C69 N5 C26 118.1(4) . 2
C69 N5 C24 124.0(4) . 2
C26 N5 C24 117.9(4) 2 2
C46 N6 C24 123.8(4) 2 2
C46 N6 C22 117.1(4) 2 .
C24 N6 C22 118.9(3) 2 .
C27 C22 C38 121.3(4) . 2
C27 C22 N6 120.5(4) . .
C38 C22 N6 117.8(4) 2 .
N6 C24 N5 111.9(3) 2 2
N6 C24 O10 114.6(3) 2 .
N5 C24 O10 104.8(3) 2 .
N6 C24 H24A 108.4 2 .
N5 C24 H24A 108.4 2 .
O10 C24 H24A 108.6 . .
C48 C26 C56 121.7(5) 2 2
C48 C26 N5 117.9(5) 2 2
C56 C26 N5 120.3(4) 2 2
C58 C27 C22 118.2(4) . .
C58 C27 C45 119.2(4) . 2
C22 C27 C45 122.6(4) . 2
C46 C33 C69 111.1(4) . 2
C46 C33 C77 110.6(4) . .
C69 C33 C77 109.2(4) 2 .
C46 C33 C75 107.6(4) . 2
C69 C33 C75 107.2(4) 2 2
C77 C33 C75 111.1(4) . 2
C53 C38 C22 116.7(4) . 2
C53 C38 C65 120.2(4) . 2
C22 C38 C65 123.1(4) 2 2
C27 C45 H45A 109.1 2 .
C27 C45 H45B 109.8 2 .
H45A C45 H45B 109.6 . .
C27 C45 H45C 109.3 2 .
H45A C45 H45C 109.5 . .
H45B C45 H45C 109.5 . .
O7 C46 N6 121.9(4) . 2
O7 C46 C33 120.2(4) . .
N6 C46 C33 117.7(4) 2 .
C26 C48 C86 116.0(5) 2 2
C26 C48 C101 123.7(5) 2 2
C86 C48 C101 120.3(5) 2 2
C54 C53 C38 123.7(5) . .
C54 C53 H53A 118.1 . .
C38 C53 H53A 118.2 . .
C53 C54 C58 116.9(4) . 2
C53 C54 C104 122.0(5) . .
C58 C54 C104 121.1(5) 2 .
C74 C56 C26 118.5(5) 2 2
C74 C56 C81 119.3(5) 2 2
C26 C56 C81 122.2(4) 2 2
C54 C58 C27 122.6(5) 2 .
C54 C58 H58A 118.5 2 .
C27 C58 H58A 118.8 . .
C38 C65 H65A 110.0 2 .
C38 C65 H65B 109.7 2 .
H65A C65 H65B 109.5 . .
C38 C65 H65C 108.9 2 .
H65A C65 H65C 109.4 . .
H65B C65 H65C 109.3 . .
O6 C69 N5 119.7(5) 2 .
O6 C69 C33 121.9(5) 2 2
N5 C69 C33 118.4(4) . 2
C103 C74 C56 121.7(5) 2 2
C103 C74 H74A 118.6 2 .
C56 C74 H74A 119.7 2 .
C33 C75 H75A 109.8 2 .
C33 C75 H75B 109.6 2 .
H75A C75 H75B 109.4 . .
C33 C75 H75C 109.2 2 .
H75A C75 H75C 109.4 . .
H75B C75 H75C 109.4 . .
C33 C77 H77A 109.6 . .
C33 C77 H77B 108.9 . .
H77A C77 H77B 109.5 . .
C33 C77 H77C 109.8 . .
H77A C77 H77C 109.5 . .
H77B C77 H77C 109.4 . .
C56 C81 H81A 109.6 2 .
C56 C81 H81B 109.4 2 .
H81A C81 H81B 109.5 . .
C56 C81 H81C 109.6 2 .
H81A C81 H81C 109.4 . .
H81B C81 H81C 109.4 . .
C103 C86 C48 123.0(5) 2 2
C103 C86 H86A 119.0 2 .
C48 C86 H86A 118.0 2 .
C48 C101 H10A 109.6 2 .
C48 C101 H10B 109.6 2 .
H10A C101 H10B 109.3 . .
C48 C101 H10C 109.5 2 .
H10A C101 H10C 109.3 . .
H10B C101 H10C 109.4 . .
C86 C103 C74 118.5(5) 2 2
C86 C103 C112 120.6(6) 2 2
C74 C103 C112 121.0(6) 2 2
C54 C104 H10D 109.5 . .
C54 C104 H10E 109.4 . .
H10D C104 H10E 109.3 . .
C54 C104 H10F 109.8 . .
H10D C104 H10F 109.4 . .
H10E C104 H10F 109.4 . .
C103 C112 H11A 109.5 2 .
C103 C112 H11B 109.4 2 .
H11A C112 H11B 109.4 . .
C103 C112 H11C 109.6 2 .
H11A C112 H11C 109.4 . .
H11B C112 H11C 109.5 . .
C124 C113 C115 120.6(8) . .
C124 C113 H11P 119.7 . .
C115 C113 H11P 119.6 . .
C113 C115 C120 119.6(8) . .
C113 C115 H11Q 120.1 . .
C120 C115 H11Q 120.3 . .
C115 C120 C121 120.9(8) . .
C115 C120 C131 126.0(10) . .
C121 C120 C131 113.1(10) . .
C122 C121 C120 119.1(8) . .
C122 C121 H12C 118.1 . .
C120 C121 H12C 122.8 . .
C124 C122 C121 119.4(9) . .
C124 C122 H12D 118.9 . .
C121 C122 H12D 121.7 . .
C122 C124 C113 120.3(9) . .
C122 C124 H12E 120.6 . .
C113 C124 H12E 119.1 . .
C120 C131 H13D 106.5 . .
C120 C131 H13E 113.5 . .
H13D C131 H13E 109.2 . .
C120 C131 H13F 109.2 . .
H13D C131 H13F 109.3 . .
H13E C131 H13F 109.2 . .

loop_
_geom_bond_atom_site_label_1
_geom_bond_atom_site_label_2
_geom_bond_distance
_geom_bond_site_symmetry_2
O1 C19 1.219(5) .
O2 C40 1.224(5) 2_455
O5 C36 1.456(4) 2_455
O5 C36 1.456(4) .
N1 C40 1.402(5) 2_455
N1 C36 1.447(5) .
N1 C20 1.461(5) 2_455
N2 C19 1.378(5) .
N2 C36 1.461(5) .
N2 C47 1.462(5) 2_455
C19 C25 1.525(6) 2_455
C20 C30 1.399(6) .
C20 C41 1.405(6) 2_455
C20 N1 1.461(5) 2_455
C25 C40 1.512(6) .
C25 C19 1.525(6) 2_455
C25 C82 1.525(6) .
C25 C50 1.545(6) 2_455
C30 C55 1.394(6) .
C30 C67 1.521(6) .
C36 H36A 0.9805 .
C40 O2 1.224(5) 2_455
C40 N1 1.402(5) 2_455
C41 C60 1.394(6) .
C41 C20 1.405(6) 2_455
C41 C91 1.527(6) 2_455
C44 C60 1.377(6) 2_455
C44 C55 1.368(6) .
C44 C99 1.521(7) 2_455
C47 C66 1.382(6) .
C47 C76 1.410(6) .
C47 N2 1.462(5) 2_455
C50 C25 1.545(6) 2_455
C50 H50A 0.9594 .
C50 H50B 0.9597 .
C50 H50C 0.9593 .
C55 H55A 0.9294 .
C60 C44 1.377(6) 2_455
C60 H60A 0.9288 .
C66 C100 1.385(7) .
C66 C85 1.488(6) 2_455
C67 H67A 0.9600 .
C67 H67B 0.9601 .
C67 H67C 0.9599 .
C76 C87 1.408(6) 2_455
C76 C97 1.519(6) .
C82 H82A 0.9588 .
C82 H82B 0.9596 .
C82 H82C 0.9594 .
C85 C66 1.488(6) 2_455
C85 H85A 0.9602 .
C85 H85B 0.9598 .
C85 H85C 0.9595 .
C87 C107 1.363(7) 2_455
C87 C76 1.408(6) 2_455
C87 H87A 0.9298 .
C91 C41 1.527(6) 2_455
C91 H91A 0.9598 .
C91 H91B 0.9598 .
C91 H91C 0.9589 .
C97 H97A 0.9593 .
C97 H97B 0.9585 .
C97 H97C 0.9612 .
C99 C44 1.521(7) 2_455
C100 C107 1.404(7) .
C100 H10M 0.9305 .
C107 C87 1.363(7) 2_455
C107 C111 1.537(7) 2_455
C111 C107 1.537(7) 2_455
C111 H11J 0.9271 .
C111 H11K 0.9274 .
C111 H11L 0.9277 .
O6 C69 1.229(5) 2
O7 C46 1.213(5) .
O10 C24 1.467(4) 2
O10 C24 1.467(4) .
N5 C69 1.385(5) .
N5 C26 1.457(5) 2
N5 C24 1.464(5) 2
N6 C46 1.382(5) 2
N6 C24 1.460(5) 2
N6 C22 1.457(5) .
C22 C27 1.397(6) .
C22 C38 1.400(6) 2
C24 N6 1.460(5) 2
C24 N5 1.464(5) 2
C24 H24A 0.9809 .
C26 C48 1.396(6) 2
C26 C56 1.402(6) 2
C26 N5 1.457(5) 2
C27 C58 1.379(6) .
C27 C45 1.503(5) 2
C33 C46 1.522(6) .
C33 C69 1.511(6) 2
C33 C77 1.512(6) .
C33 C75 1.560(6) 2
C38 C53 1.385(6) .
C38 C22 1.400(6) 2
C38 C65 1.499(6) 2
C45 C27 1.503(5) 2
C45 H45A 0.9601 .
C45 H45B 0.9595 .
C45 H45C 0.9602 .
C46 N6 1.382(5) 2
C48 C26 1.396(6) 2
C48 C86 1.425(7) 2
C48 C101 1.508(6) 2
C53 C54 1.386(6) .
C53 H53A 0.9294 .
C54 C58 1.380(6) 2
C54 C104 1.547(6) .
C56 C74 1.399(6) 2
C56 C26 1.402(6) 2
C56 C81 1.514(6) 2
C58 C54 1.380(6) 2
C58 H58A 0.9305 .
C65 C38 1.499(6) 2
C65 H65A 0.9573 .
C65 H65B 0.9587 .
C65 H65C 0.9584 .
C69 O6 1.229(5) 2
C69 C33 1.511(6) 2
C74 C103 1.372(7) 2
C74 C56 1.399(6) 2
C74 H74A 0.9296 .
C75 C33 1.560(6) 2
C75 H75A 0.9582 .
C75 H75B 0.9579 .
C75 H75C 0.9581 .
C77 H77A 0.9604 .
C77 H77B 0.9599 .
C77 H77C 0.9594 .
C81 C56 1.514(6) 2
C81 H81A 0.9573 .
C81 H81B 0.9565 .
C81 H81C 0.9577 .
C86 C103 1.378(7) 2
C86 C48 1.425(7) 2
C86 H86A 0.9306 .
C101 C48 1.508(6) 2
C101 H10A 0.9559 .
C101 H10B 0.9538 .
C101 H10C 0.9547 .
C103 C86 1.378(7) 2
C103 C74 1.372(7) 2
C103 C112 1.527(7) 2
C104 H10D 0.9574 .
C104 H10E 0.9558 .
C104 H10F 0.9563 .
C112 C103 1.527(7) 2
C112 H11A 0.9567 .
C112 H11B 0.9569 .
C112 H11C 0.9560 .
C113 C124 1.418(9) .
C113 C115 1.376(9) .
C113 H11P 0.9305 .
C115 C120 1.375(9) .
C115 H11Q 0.9289 .
C120 C121 1.411(9) .
C120 C131 1.477(9) .
C121 C122 1.418(10) .
C121 H12C 0.9300 .
C122 C124 1.370(9) .
C122 H12D 0.9296 .
C124 H12E 0.9299 .
C131 H13D 0.9451 .
C131 H13E 0.9460 .
C131 H13F 0.9464 .

loop_
_geom_torsion_atom_site_label_1
_geom_torsion_atom_site_label_2
_geom_torsion_atom_site_label_3
_geom_torsion_atom_site_label_4
_geom_torsion
_geom_torsion_site_symmetry_1
_geom_torsion_site_symmetry_4
C36 N2 C19 O1 176.1(4) . .
C47 N2 C19 O1 0.2(7) 2_455 .
C36 N2 C19 C25 -1.2(6) . 2_455
C47 N2 C19 C25 -177.2(4) 2_455 2_455
C41 C20 C30 C55 -5.0(6) 2_455 .
N1 C20 C30 C55 179.4(4) 2_455 .
C41 C20 C30 C67 173.5(4) 2_455 .
N1 C20 C30 C67 -2.1(6) 2_455 .
C40 N1 C36 N2 -15.9(6) 2_455 .
C20 N1 C36 N2 157.1(4) 2_455 .
C40 N1 C36 O5 104.4(5) 2_455 .
C20 N1 C36 O5 -82.6(5) 2_455 .
C19 N2 C36 N1 24.7(6) . .
C47 N2 C36 N1 -159.5(4) 2_455 .
C19 N2 C36 O5 -100.1(4) . .
C47 N2 C36 O5 75.7(5) 2_455 .
C36 O5 C36 N1 76.7(3) 2_455 .
C36 O5 C36 N2 -160.4(4) 2_455 .
C19 C25 C40 O2 -146.7(4) 2_455 2_455
C82 C25 C40 O2 -26.6(6) . 2_455
C50 C25 C40 O2 93.8(5) 2_455 2_455
C19 C25 C40 N1 37.5(5) 2_455 2_455
C82 C25 C40 N1 157.7(4) . 2_455
C50 C25 C40 N1 -82.0(5) 2_455 2_455
C60 C44 C55 C30 1.4(7) 2_455 .
C99 C44 C55 C30 -178.7(4) 2_455 .
C20 C30 C55 C44 1.6(7) . .
C67 C30 C55 C44 -177.0(4) . .
C20 C41 C60 C44 -2.7(7) 2_455 2_455
C91 C41 C60 C44 173.5(4) 2_455 2_455
C76 C47 C66 C100 -8.2(7) . .
N2 C47 C66 C100 177.6(4) 2_455 .
C76 C47 C66 C85 167.7(5) . 2_455
N2 C47 C66 C85 -6.5(7) 2_455 2_455
C66 C47 C76 C87 7.6(7) . 2_455
N2 C47 C76 C87 -178.1(4) 2_455 2_455
C66 C47 C76 C97 -172.9(5) . .
N2 C47 C76 C97 1.5(7) 2_455 .
C47 C66 C100 C107 3.4(8) . .
C85 C66 C100 C107 -172.6(5) 2_455 .
C66 C100 C107 C87 1.8(8) . 2_455
C66 C100 C107 C111 -177.3(5) . 2_455
C46 N6 C22 C27 -105.4(5) 2 .
C24 N6 C22 C27 69.2(5) 2 .
C46 N6 C22 C38 68.1(5) 2 2
C24 N6 C22 C38 -117.3(4) 2 2
C24 O10 C24 N6 -76.3(3) 2 2
C24 O10 C24 N5 160.8(4) 2 2
C38 C22 C27 C58 7.9(6) 2 .
N6 C22 C27 C58 -178.9(4) . .
C38 C22 C27 C45 -171.5(4) 2 2
N6 C22 C27 C45 1.7(6) . 2
C69 C33 C46 O7 148.6(4) 2 .
C77 C33 C46 O7 27.2(6) . .
C75 C33 C46 O7 -94.3(5) 2 .
C69 C33 C46 N6 -36.8(6) 2 2
C77 C33 C46 N6 -158.2(4) . 2
C75 C33 C46 N6 80.3(5) 2 2
C22 C38 C53 C54 0.9(7) 2 .
C65 C38 C53 C54 -176.5(4) 2 .
C38 C53 C54 C58 4.0(7) . 2
C38 C53 C54 C104 -175.2(4) . .
C22 C27 C58 C54 -2.6(6) . 2
C45 C27 C58 C54 176.8(4) 2 2
C26 N5 C69 O6 1.4(7) 2 2
C24 N5 C69 O6 -177.3(4) 2 2
C26 N5 C69 C33 -179.6(4) 2 2
C24 N5 C69 C33 1.6(6) 2 2
C124 C113 C115 C120 -0.5(11) . .
C113 C115 C120 C121 -1.1(10) . .
C113 C115 C120 C131 -178.8(7) . .
C115 C120 C121 C122 2.9(11) . .
C131 C120 C121 C122 -179.1(7) . .
C120 C121 C122 C124 -3.0(11) . .
C121 C122 C124 C113 1.4(11) . .
C115 C113 C124 C122 0.4(11) . .
